data_4339177
loop_
_publ_author_name
'Gave, Matthew A.'
'Weliky, David P.'
'Kanatzidis, Mercouri G.'

_publ_section_title
;
 New potassium bismuth thiophosphates including the modulated
 K(1.5)Bi(2.5)(PS4)(3).
;
_journal_issue 26
_journal_name_full 'Inorganic chemistry'
_journal_page_first 11063
_journal_page_last 11074
_journal_paper_doi 10.1021/ic701211a
_journal_volume 46
_journal_year 2007
_chemical_formula_sum 'Bi3 K3 P4 S16'
_chemical_formula_weight 1381.08
_chemical_name_systematic
; 
 ? 
;
_space_group_IT_number 130
_symmetry_space_group_name_Hall '-P 4a 2ac'
_symmetry_space_group_name_H-M 'P 4/n c c :2'
_atom_sites_solution_hydrogens geom
_atom_sites_solution_primary direct
_atom_sites_solution_secondary difmap
_audit_creation_method SHELXL-97
_cell_angle_alpha 90.00
_cell_angle_beta 90.00
_cell_angle_gamma 90.00
_cell_formula_units_Z 8
_cell_length_a 21.0116(8)
_cell_length_b 21.0116(8)
_cell_length_c 13.3454(10)
_cell_measurement_temperature 273(2)
_cell_volume 5891.8(5)
_computing_structure_refinement 'SHELXL-97 (Sheldrick, 1997)'
_computing_structure_solution 'SHELXS-97 (Sheldrick, 1990)'
_diffrn_ambient_temperature 273(2)
_diffrn_measured_fraction_theta_full 0.977
_diffrn_measured_fraction_theta_max 0.977
_diffrn_radiation_monochromator graphite
_diffrn_radiation_source 'fine-focus sealed tube'
_diffrn_radiation_type MoK\a
_diffrn_radiation_wavelength 0.71073
_diffrn_reflns_av_R_equivalents 0.1423
_diffrn_reflns_av_sigmaI/netI 0.0705
_diffrn_reflns_limit_h_max 27
_diffrn_reflns_limit_h_min -27
_diffrn_reflns_limit_k_max 27
_diffrn_reflns_limit_k_min -27
_diffrn_reflns_limit_l_max 17
_diffrn_reflns_limit_l_min -17
_diffrn_reflns_number 61112
_diffrn_reflns_theta_full 28.26
_diffrn_reflns_theta_max 28.26
_diffrn_reflns_theta_min 1.37
_exptl_absorpt_coefficient_mu 19.648
_exptl_crystal_density_diffrn 3.114
_exptl_crystal_density_method 'not measured'
_exptl_crystal_F_000 4976
_refine_diff_density_max 4.285
_refine_diff_density_min -2.150
_refine_diff_density_rms 0.467
_refine_ls_extinction_coef 0.00034(6)
_refine_ls_extinction_expression Fc^*^=kFc[1+0.001xFc^2^\l^3^/sin(2\q)]^-1/4^
_refine_ls_extinction_method SHELXL
_refine_ls_goodness_of_fit_ref 1.049
_refine_ls_hydrogen_treatment mixed
_refine_ls_matrix_type full
_refine_ls_number_parameters 121
_refine_ls_number_reflns 3575
_refine_ls_number_restraints 0
_refine_ls_restrained_S_all 1.049
_refine_ls_R_factor_all 0.1220
_refine_ls_R_factor_gt 0.0674
_refine_ls_shift/su_max 2.091
_refine_ls_shift/su_mean 0.017
_refine_ls_structure_factor_coef Fsqd
_refine_ls_weighting_details 'calc w=1/[\s^2^(Fo^2^)+(0.1119P)^2^+185.0633P] where P=(Fo^2^+2Fc^2^)/3'
_refine_ls_weighting_scheme calc
_refine_ls_wR_factor_gt 0.1771
_refine_ls_wR_factor_ref 0.2092
_reflns_number_gt 2313
_reflns_number_total 3575
_reflns_threshold_expression >2sigma(I)
_cod_data_source_file ic701211a-file002.cif
_cod_data_source_block p4_ncc
_cod_database_code 4339177

loop_
_symmetry_equiv_pos_as_xyz
'x, y, z'
'-x+1/2, -y+1/2, z'
'-y+1/2, x, z'
'y, -x+1/2, z'
'-x, y+1/2, -z+1/2'
'x+1/2, -y, -z+1/2'
'y+1/2, x+1/2, -z+1/2'
'-y, -x, -z+1/2'
'-x, -y, -z'
'x-1/2, y-1/2, -z'
'y-1/2, -x, -z'
'-y, x-1/2, -z'
'x, -y-1/2, z-1/2'
'-x-1/2, y, z-1/2'
'-y-1/2, -x-1/2, z-1/2'
'y, x, z-1/2'

loop_
_atom_site_label
_atom_site_type_symbol
_atom_site_fract_x
_atom_site_fract_y
_atom_site_fract_z
_atom_site_U_iso_or_equiv
_atom_site_adp_type
_atom_site_occupancy
_atom_site_symmetry_multiplicity
_atom_site_calc_flag
_atom_site_refinement_flags
Bi1 Bi 0.49040(4) 0.10032(3) 0.36285(5) 0.0258(3) Uani 1 1 d .
Bi2 Bi 0.39872(3) -0.10128(3) 0.2500 0.0260(3) Uani 1 2 d S
K1 K 0.4569(3) 0.2426(2) 0.0814(4) 0.0452(12) Uani 1 1 d .
K2 K 0.2500 -0.2500 0.7500 0.71(8) Uani 1 4 d S
K3 K 0.2500 0.2500 0.534(11) 0.61(8) Uani 1 4 d S
P1 P 0.4260(2) 0.0615(2) 0.1261(3) 0.0188(9) Uani 1 1 d .
P2 P 0.5636(2) 0.2467(2) 0.3319(3) 0.0239(9) Uani 1 1 d .
S1 S 0.3777(2) 0.0583(3) 0.2579(3) 0.0356(12) Uani 1 1 d .
S2 S 0.51274(19) 0.10402(19) 0.1568(3) 0.0181(8) Uani 1 1 d .
S3 S 0.3887(2) 0.1195(2) 0.5183(3) 0.0272(10) Uani 1 1 d .
S4 S 0.4419(3) -0.0291(2) 0.0762(3) 0.0315(11) Uani 1 1 d .
S5 S 0.4673(2) 0.2260(2) 0.3371(4) 0.0278(10) Uani 1 1 d .
S6 S 0.2728(2) -0.0926(2) 0.1900(3) 0.0278(10) Uani 1 1 d .
S7 S 0.3197(2) -0.0852(3) 0.4236(3) 0.0348(12) Uani 1 1 d .
S8 S 0.6082(3) 0.1663(2) 0.3767(4) 0.0381(12) Uani 1 1 d .

loop_
_atom_site_aniso_label
_atom_site_aniso_U_11
_atom_site_aniso_U_22
_atom_site_aniso_U_33
_atom_site_aniso_U_23
_atom_site_aniso_U_13
_atom_site_aniso_U_12
Bi1 0.0341(4) 0.0251(4) 0.0181(4) -0.0030(3) -0.0020(3) 0.0040(3)
Bi2 0.0272(4) 0.0272(4) 0.0234(5) -0.0003(3) 0.0003(3) -0.0034(4)
K1 0.061(3) 0.033(2) 0.042(2) 0.009(2) -0.017(2) -0.002(2)
K2 0.062(8) 0.062(8) 2.0(3) 0.000 0.000 0.018(13)
K3 0.31(5) 0.31(5) 1.2(3) 0.000 0.000 0.000
P1 0.018(2) 0.024(2) 0.0145(19) -0.0015(16) -0.0017(16) -0.0048(17)
P2 0.035(3) 0.017(2) 0.020(2) 0.0014(17) -0.0020(19) 0.0001(19)
S1 0.025(2) 0.063(4) 0.018(2) -0.008(2) 0.0095(18) -0.012(2)
S2 0.0149(18) 0.022(2) 0.0168(18) 0.0034(15) -0.0021(15) 0.0002(16)
S3 0.029(2) 0.027(2) 0.026(2) 0.0095(19) 0.0035(18) 0.0040(18)
S4 0.055(3) 0.021(2) 0.019(2) -0.0012(17) 0.004(2) -0.008(2)
S5 0.029(2) 0.022(2) 0.032(2) 0.0011(18) 0.0062(19) -0.0006(18)
S6 0.025(2) 0.039(3) 0.020(2) -0.0076(19) -0.0041(18) 0.0013(19)
S7 0.022(2) 0.068(4) 0.014(2) 0.001(2) 0.0004(17) 0.010(2)
S8 0.043(3) 0.021(2) 0.050(3) 0.003(2) -0.013(2) 0.001(2)

loop_
_atom_type_symbol
_atom_type_description
_atom_type_scat_dispersion_real
_atom_type_scat_dispersion_imag
_atom_type_scat_source
P P 0.1023 0.0942 'International Tables Vol C Tables 4.2.6.8 and 6.1.1.4'
S S 0.1246 0.1234 'International Tables Vol C Tables 4.2.6.8 and 6.1.1.4'
K K 0.2009 0.2494 'International Tables Vol C Tables 4.2.6.8 and 6.1.1.4'
Bi Bi -4.1077 10.2566 'International Tables Vol C Tables 4.2.6.8 and 6.1.1.4'

loop_
_geom_angle_atom_site_label_1
_geom_angle_atom_site_label_2
_geom_angle_atom_site_label_3
_geom_angle
_geom_angle_site_symmetry_1
_geom_angle_site_symmetry_3
S5 Bi1 S2 82.99(13) . .
S5 Bi1 S8 71.86(15) . .
S2 Bi1 S8 84.50(14) . .
S5 Bi1 S1 95.13(16) . .
S2 Bi1 S1 70.64(12) . .
S8 Bi1 S1 153.38(15) . .
S5 Bi1 S3 80.15(13) . .
S2 Bi1 S3 142.73(12) . .
S8 Bi1 S3 120.58(15) . .
S1 Bi1 S3 78.04(13) . .
S5 Bi1 S2 136.37(13) . 7_545
S2 Bi1 S2 78.40(12) . 7_545
S8 Bi1 S2 67.38(13) . 7_545
S1 Bi1 S2 114.76(14) . 7_545
S3 Bi1 S2 134.64(11) . 7_545
S5 Bi1 S4 116.36(15) . 15_666
S2 Bi1 S4 150.64(13) . 15_666
S8 Bi1 S4 81.44(14) . 15_666
S1 Bi1 S4 125.06(14) . 15_666
S3 Bi1 S4 65.78(12) . 15_666
S2 Bi1 S4 72.42(12) 7_545 15_666
S5 Bi1 K1 48.16(12) . 13_566
S2 Bi1 K1 130.57(11) . 13_566
S8 Bi1 K1 74.57(14) . 13_566
S1 Bi1 K1 114.45(13) . 13_566
S3 Bi1 K1 48.48(12) . 13_566
S2 Bi1 K1 129.13(10) 7_545 13_566
S4 Bi1 K1 69.59(12) 15_666 13_566
S5 Bi1 K1 43.49(12) . .
S2 Bi1 K1 40.93(10) . .
S8 Bi1 K1 82.88(12) . .
S1 Bi1 K1 72.18(13) . .
S3 Bi1 K1 110.38(11) . .
S2 Bi1 K1 114.97(10) 7_545 .
S4 Bi1 K1 158.13(12) 15_666 .
K1 Bi1 K1 91.57(3) 13_566 .
S5 Bi1 K1 96.56(11) . 15_666
S2 Bi1 K1 129.84(10) . 15_666
S8 Bi1 K1 143.12(13) . 15_666
S1 Bi1 K1 59.40(10) . 15_666
S3 Bi1 K1 23.70(11) . 15_666
S2 Bi1 K1 125.52(9) 7_545 15_666
S4 Bi1 K1 72.56(10) 15_666 15_666
K1 Bi1 K1 72.10(12) 13_566 15_666
K1 Bi1 K1 113.15(10) . 15_666
S6 Bi2 S6 102.1(2) . 7_545
S6 Bi2 S7 70.95(13) . .
S6 Bi2 S7 85.25(15) 7_545 .
S6 Bi2 S7 85.25(15) . 7_545
S6 Bi2 S7 70.95(13) 7_545 7_545
S7 Bi2 S7 142.0(2) . 7_545
S6 Bi2 S4 91.87(15) . .
S6 Bi2 S4 134.95(13) 7_545 .
S7 Bi2 S4 139.52(15) . .
S7 Bi2 S4 67.81(13) 7_545 .
S6 Bi2 S4 134.94(13) . 7_545
S6 Bi2 S4 91.87(15) 7_545 7_545
S7 Bi2 S4 67.81(13) . 7_545
S7 Bi2 S4 139.52(15) 7_545 7_545
S4 Bi2 S4 107.97(19) . 7_545
S6 Bi2 K2 51.06(10) . 11_656
S6 Bi2 K2 51.06(10) 7_545 11_656
S7 Bi2 K2 71.00(12) . 11_656
S7 Bi2 K2 71.00(12) 7_545 11_656
S4 Bi2 K2 126.01(10) . 11_656
S4 Bi2 K2 126.01(10) 7_545 11_656
S6 Bi2 K1 37.21(12) . 4
S6 Bi2 K1 138.81(12) 7_545 4
S7 Bi2 K1 84.98(11) . 4
S7 Bi2 K1 93.72(12) 7_545 4
S4 Bi2 K1 62.02(12) . 4
S4 Bi2 K1 120.68(13) 7_545 4
K2 Bi2 K1 88.00(6) 11_656 4
S6 Bi2 K1 138.81(12) . 5_645
S6 Bi2 K1 37.21(12) 7_545 5_645
S7 Bi2 K1 93.71(12) . 5_645
S7 Bi2 K1 84.98(11) 7_545 5_645
S4 Bi2 K1 120.68(13) . 5_645
S4 Bi2 K1 62.02(12) 7_545 5_645
K2 Bi2 K1 88.00(6) 11_656 5_645
K1 Bi2 K1 176.00(12) 4 5_645
S6 K1 S2 74.07(15) 3 .
S6 K1 S3 134.57(19) 3 15_665
S2 K1 S3 60.85(13) . 15_665
S6 K1 S5 109.81(19) 3 13_565
S2 K1 S5 116.74(19) . 13_565
S3 K1 S5 86.98(16) 15_665 13_565
S6 K1 S3 108.58(18) 3 13_565
S2 K1 S3 174.7(2) . 13_565
S3 K1 S3 116.8(2) 15_665 13_565
S5 K1 S3 67.02(14) 13_565 13_565
S6 K1 S5 61.52(14) 3 .
S2 K1 S5 65.47(13) . .
S3 K1 S5 101.51(17) 15_665 .
S5 K1 S5 170.7(2) 13_565 .
S3 K1 S5 111.46(18) 13_565 .
S6 K1 S7 71.44(16) 3 15_665
S2 K1 S7 66.27(14) . 15_665
S3 K1 S7 84.98(17) 15_665 15_665
S5 K1 S7 57.34(14) 13_565 15_665
S3 K1 S7 118.75(18) 13_565 15_665
S5 K1 S7 119.20(18) . 15_665
S6 K1 S1 69.13(15) 3 3
S2 K1 S1 120.95(17) . 3
S3 K1 S1 139.5(2) 15_665 3
S5 K1 S1 118.42(16) 13_565 3
S3 K1 S1 57.21(13) 13_565 3
S5 K1 S1 56.77(13) . 3
S7 K1 S1 134.72(19) 15_665 3
S6 K1 P1 105.52(16) 3 .
S2 K1 P1 32.02(10) . .
S3 K1 P1 31.13(10) 15_665 .
S5 K1 P1 110.65(16) 13_565 .
S3 K1 P1 144.27(19) 13_565 .
S5 K1 P1 76.13(13) . .
S7 K1 P1 82.05(14) 15_665 .
S1 K1 P1 129.47(16) 3 .
S6 K2 S6 153.05(15) 13_556 14_656
S6 K2 S6 77.62(15) 13_556 11_656
S6 K2 S6 108.84(15) 14_656 11_656
S6 K2 S6 108.84(15) 13_556 12_556
S6 K2 S6 77.62(15) 14_656 12_556
S6 K2 S6 153.04(15) 11_656 12_556
S6 K2 S8 64.29(11) 13_556 10_556
S6 K2 S8 103.24(11) 14_656 10_556
S6 K2 S8 141.55(11) 11_656 10_556
S6 K2 S8 54.66(11) 12_556 10_556
S6 K2 S8 103.24(11) 13_556 9_656
S6 K2 S8 64.29(11) 14_656 9_656
S6 K2 S8 54.66(11) 11_656 9_656
S6 K2 S8 141.55(11) 12_556 9_656
S8 K2 S8 127.89(16) 10_556 9_656
S6 K2 S8 141.55(11) 13_556 15_666
S6 K2 S8 54.66(11) 14_656 15_666
S6 K2 S8 64.29(11) 11_656 15_666
S6 K2 S8 103.24(11) 12_556 15_666
S8 K2 S8 154.09(15) 10_556 15_666
S8 K2 S8 59.10(16) 9_656 15_666
S6 K2 S8 54.66(11) 13_556 16_546
S6 K2 S8 141.55(11) 14_656 16_546
S6 K2 S8 103.24(11) 11_656 16_546
S6 K2 S8 64.29(11) 12_556 16_546
S8 K2 S8 59.10(16) 10_556 16_546
S8 K2 S8 154.09(15) 9_656 16_546
S8 K2 S8 127.89(16) 15_666 16_546
S6 K2 P2 93.18(10) 13_556 10_556
S6 K2 P2 79.59(10) 14_656 10_556
S6 K2 P2 170.79(10) 11_656 10_556
S6 K2 P2 30.47(10) 12_556 10_556
S8 K2 P2 29.44(10) 10_556 10_556
S8 K2 P2 129.41(10) 9_656 10_556
S8 K2 P2 124.82(10) 15_666 10_556
S8 K2 P2 70.43(10) 16_546 10_556
S3 K3 S3 89.8(2) . 4
S3 K3 S3 89.8(2) . 3
S3 K3 S3 174(4) 4 3
S3 K3 S3 174(4) . 2
S3 K3 S3 89.8(2) 4 2
S3 K3 S3 89.8(2) 3 2
S3 K3 K1 135.2(5) . 16_556
S3 K3 K1 134.6(5) 4 16_556
S3 K3 K1 46.56(16) 3 16_556
S3 K3 K1 45.98(15) 2 16_556
S3 K3 K1 46.56(16) . 13_566
S3 K3 K1 135.2(5) 4 13_566
S3 K3 K1 45.98(16) 3 13_566
S3 K3 K1 134.6(5) 2 13_566
K1 K3 K1 88.8(6) 16_556 13_566
S3 K3 K1 45.98(15) . 15_666
S3 K3 K1 46.56(16) 4 15_666
S3 K3 K1 134.6(5) 3 15_666
S3 K3 K1 135.2(5) 2 15_666
K1 K3 K1 163(4) 16_556 15_666
K1 K3 K1 88.8(6) 13_566 15_666
S3 K3 K1 134.6(5) . 14_656
S3 K3 K1 45.98(16) 4 14_656
S3 K3 K1 135.2(5) 3 14_656
S3 K3 K1 46.56(16) 2 14_656
K1 K3 K1 88.8(6) 16_556 14_656
K1 K3 K1 163(4) 13_566 14_656
K1 K3 K1 88.8(6) 15_666 14_656
S3 K3 S5 56.8(8) . 4
S3 K3 S5 44.1(7) 4 4
S3 K3 S5 132(2) 3 4
S3 K3 S5 119.7(18) 2 4
K1 K3 S5 157(3) 16_556 4
K1 K3 S5 101.3(9) 13_566 4
K1 K3 S5 38.9(5) 15_666 4
K1 K3 S5 87.0(7) 14_656 4
S3 P1 S1 113.4(3) 15_665 .
S3 P1 S4 109.2(3) 15_665 .
S1 P1 S4 109.4(3) . .
S3 P1 S2 109.5(3) 15_665 .
S1 P1 S2 106.4(3) . .
S4 P1 S2 108.8(3) . .
S3 P1 K1 57.69(19) 15_665 .
S1 P1 K1 104.3(2) . .
S4 P1 K1 146.1(2) . .
S2 P1 K1 57.57(17) . .
S3 P1 K1 58.49(19) 15_665 4
S1 P1 K1 68.76(19) . 4
S4 P1 K1 91.1(2) . 4
S2 P1 K1 159.8(2) . 4
K1 P1 K1 103.71(18) . 4
S3 P1 K3 32.6(15) 15_665 13_565
S1 P1 K3 83.3(14) . 13_565
S4 P1 K3 134.5(11) . 13_565
S2 P1 K3 108.8(3) . 13_565
K1 P1 K3 51.88(10) . 13_565
K1 P1 K3 51.86(10) 4 13_565
S7 P2 S8 110.6(3) 3 .
S7 P2 S6 106.8(3) 3 3
S8 P2 S6 110.9(3) . 3
S7 P2 S5 111.1(3) 3 .
S8 P2 S5 105.5(3) . .
S6 P2 S5 112.0(3) 3 .
S7 P2 K1 65.1(2) 3 13_566
S8 P2 K1 93.4(2) . 13_566
S6 P2 K1 155.5(2) 3 13_566
S5 P2 K1 55.88(18) . 13_566
S7 P2 K1 130.3(2) 3 .
S8 P2 K1 119.1(2) . .
S6 P2 K1 53.70(19) 3 .
S5 P2 K1 58.63(18) . .
K1 P2 K1 112.25(17) 13_566 .
S7 P2 K2 86.2(2) 3 9_656
S8 P2 K2 69.3(2) . 9_656
S6 P2 K2 57.64(18) 3 9_656
S5 P2 K2 162.5(2) . 9_656
K1 P2 K2 139.33(14) 13_566 9_656
K1 P2 K2 108.28(13) . 9_656
P1 S1 Bi1 90.1(2) . .
P1 S1 K1 80.5(2) . 4
Bi1 S1 K1 164.4(2) . 4
P1 S1 K1 51.62(19) . .
Bi1 S1 K1 73.09(12) . .
K1 S1 K1 91.35(17) 4 .
P1 S1 K1 178.2(3) . 15_666
Bi1 S1 K1 90.87(12) . 15_666
K1 S1 K1 98.94(10) 4 15_666
K1 S1 K1 130.17(16) . 15_666
P1 S2 Bi1 92.01(18) . .
P1 S2 Bi1 100.26(19) . 7_545
Bi1 S2 Bi1 99.54(12) . 7_545
P1 S2 K1 90.4(2) . .
Bi1 S2 K1 105.39(15) . .
Bi1 S2 K1 152.50(17) 7_545 .
P1 S3 Bi1 93.4(2) 15_666 .
P1 S3 K1 91.2(2) 15_666 15_666
Bi1 S3 K1 134.83(19) . 15_666
P1 S3 K1 90.5(2) 15_666 13_566
Bi1 S3 K1 89.16(15) . 13_566
K1 S3 K1 135.7(2) 15_666 13_566
P1 S3 K3 132(2) 15_666 .
Bi1 S3 K3 130.2(18) . .
K1 S3 K3 73.3(6) 15_666 .
K1 S3 K3 72.9(5) 13_566 .
P1 S4 Bi2 100.1(2) . .
P1 S4 Bi1 90.5(2) . 15_665
Bi2 S4 Bi1 141.26(19) . 15_665
P1 S4 K1 61.6(2) . 4
Bi2 S4 K1 82.66(13) . 4
Bi1 S4 K1 69.83(12) 15_665 4
P1 S4 K1 165.1(2) . 9_655
Bi2 S4 K1 90.00(12) . 9_655
Bi1 S4 K1 88.41(11) 15_665 9_655
K1 S4 K1 131.29(15) 4 9_655
P2 S5 Bi1 91.9(2) . .
P2 S5 K1 93.2(2) . 13_566
Bi1 S5 K1 94.62(16) . 13_566
P2 S5 K1 90.4(2) . .
Bi1 S5 K1 103.68(16) . .
K1 S5 K1 161.22(17) 13_566 .
P2 S5 K3 147.1(12) . .
Bi1 S5 K3 100.6(4) . .
K1 S5 K3 55.9(14) 13_566 .
K1 S5 K3 115.4(14) . .
P2 S6 Bi2 90.5(2) 4 .
P2 S6 K1 95.6(2) 4 4
Bi2 S6 K1 111.86(18) . 4
P2 S6 K2 91.9(2) 4 11_656
Bi2 S6 K2 90.13(13) . 11_656
K1 S6 K2 156.62(17) 4 11_656
P2 S7 Bi2 88.64(19) 4 .
P2 S7 K1 84.9(2) 4 15_666
Bi2 S7 K1 139.3(2) . 15_666
P2 S7 K2 66.7(2) 4 11_656
Bi2 S7 K2 71.09(11) . 11_656
K1 S7 K2 139.46(15) 15_666 11_656
P2 S8 Bi1 89.1(2) . .
P2 S8 K2 81.2(2) . 9_656
Bi1 S8 K2 150.18(19) . 9_656
P2 S8 K1 60.6(2) . 13_566
Bi1 S8 K1 68.93(13) . 13_566
K2 S8 K1 127.20(14) 9_656 13_566
P2 S8 K1 168.3(3) . 7_545
Bi1 S8 K1 93.81(13) . 7_545
K2 S8 K1 90.76(12) 9_656 7_545
K1 S8 K1 130.93(12) 13_566 7_545
P2 S8 K1 41.47(18) . .
Bi1 S8 K1 65.02(11) . .
K2 S8 K1 89.96(11) 9_656 .
K1 S8 K1 84.35(11) 13_566 .
K1 S8 K1 130.76(13) 7_545 .

loop_
_geom_bond_atom_site_label_1
_geom_bond_atom_site_label_2
_geom_bond_distance
_geom_bond_site_symmetry_2
Bi1 S5 2.707(5) .
Bi1 S2 2.791(4) .
Bi1 S8 2.844(5) .
Bi1 S1 2.888(5) .
Bi1 S3 3.006(5) .
Bi1 S2 3.026(4) 7_545
Bi1 S4 3.091(5) 15_666
Bi1 K1 4.461(5) 13_566
Bi1 K1 4.852(5) .
Bi1 K1 5.825(5) 15_666
Bi2 S6 2.770(4) .
Bi2 S6 2.770(4) 7_545
Bi2 S7 2.870(4) .
Bi2 S7 2.870(4) 7_545
Bi2 S4 2.916(5) .
Bi2 S4 2.916(5) 7_545
Bi2 K2 4.4191(10) 11_656
Bi2 K1 5.002(5) 4
Bi2 K1 5.002(5) 5_645
K1 S6 3.259(7) 3
K1 S2 3.296(6) .
K1 S3 3.302(7) 15_665
K1 S5 3.334(7) 13_565
K1 S3 3.340(7) 13_565
K1 S5 3.437(7) .
K1 S7 3.663(8) 15_665
K1 S1 3.703(7) 3
K1 P1 3.906(6) .
K2 S6 3.437(5) 13_556
K2 S6 3.437(5) 14_656
K2 S6 3.437(5) 11_656
K2 S6 3.437(5) 12_556
K2 S8 3.850(6) 10_556
K2 S8 3.850(6) 9_656
K2 S8 3.850(6) 15_666
K2 S8 3.850(6) 16_546
K2 P2 4.067(5) 10_556
K3 S3 4.006(9) .
K3 S3 4.006(9) 4
K3 S3 4.006(9) 3
K3 S3 4.006(9) 2
K3 K1 4.40(2) 16_556
K3 K1 4.40(2) 13_566
K3 K1 4.40(2) 15_666
K3 K1 4.40(2) 14_656
K3 S5 5.29(7) 4
P1 S3 2.020(6) 15_665
P1 S1 2.031(6) .
P1 S4 2.044(6) .
P1 S2 2.071(6) .
P1 K1 3.918(7) 4
P1 K3 5.56(3) 13_565
P2 S7 2.015(6) 3
P2 S8 2.022(7) .
P2 S6 2.063(6) 3
P2 S5 2.071(7) .
P2 K1 4.021(7) 13_566
P2 K2 4.067(5) 9_656
S1 K1 3.703(7) 4
S1 K1 5.014(7) 15_666
S2 Bi1 3.026(4) 7_545
S3 P1 2.020(6) 15_666
S3 K1 3.302(7) 15_666
S3 K1 3.340(7) 13_566
S4 Bi1 3.091(5) 15_665
S4 K1 4.454(7) 4
S4 K1 5.393(7) 9_655
S5 K1 3.334(7) 13_566
S6 P2 2.064(6) 4
S6 K1 3.259(7) 4
S6 K2 3.437(5) 11_656
S7 P2 2.015(6) 4
S7 K1 3.663(8) 15_666
S7 K2 4.417(6) 11_656
S8 K2 3.850(6) 9_656
S8 K1 4.608(8) 13_566
S8 K1 5.258(7) 7_545
